data_1519364
loop_
_publ_author_name
'Cui, Yu'
'Gu, Weikai'
'Wang, Yaorong'
'Zhao, Bei'
'Yao, Yingming'
'Shen, Qi'

_publ_section_title
;
 Synthesis and characterization of rare-earth metal complexes supported by
 a new pentadentate Schiff base and their application in heteroselective
 polymerization of rac-lactide
;
_journal_issue 6
_journal_name_full 'Catal. Sci. Technol.'
_journal_page_first 3302
_journal_paper_doi 10.1039/C5CY00322A
_journal_volume 5
_journal_year 2015
_chemical_formula_moiety 'C61 H81 N2 Nd O5, 3(C4H8O)'
_chemical_formula_sum 'C73 H105 N2 Nd O8'
_chemical_formula_weight 1282.83
_chemical_name_systematic 'complex 5'
_chemical_properties_physical 'Air-sensitive, Moisture-sensitive, Oxygen-sensitive'
_space_group_IT_number 14
_symmetry_cell_setting monoclinic
_symmetry_space_group_name_Hall '-P 2ybc'
_symmetry_space_group_name_H-M 'P 1 21/c 1'
_atom_sites_solution_hydrogens geom
_atom_sites_solution_primary direct
_atom_sites_solution_secondary difmap
_audit_block_doi 10.5517/cc149j21
_audit_creation_method SHELXL-97
_audit_update_record
;
2015-03-03 deposited with the CCDC.
2015-04-13 downloaded from the CCDC.
;
_cell_angle_alpha 90.00
_cell_angle_beta 99.151(4)
_cell_angle_gamma 90.00
_cell_formula_units_Z 4
_cell_length_a 10.8719(4)
_cell_length_b 30.0322(13)
_cell_length_c 21.6152(8)
_cell_measurement_reflns_used 12060
_cell_measurement_temperature 223.00(10)
_cell_measurement_theta_max 29.7750
_cell_measurement_theta_min 3.2940
_cell_volume 6967.7(5)
_computing_cell_refinement
;
CrysAlisPro, Agilent Technologies,
Version 1.171.36.32 (release 02-08-2013 CrysAlis171 .NET)
(compiled Aug  2 2013,16:46:58)
;
_computing_data_collection
;
CrysAlisPro, Agilent Technologies,
Version 1.171.36.32 (release 02-08-2013 CrysAlis171 .NET)
(compiled Aug  2 2013,16:46:58)
;
_computing_data_reduction
;
CrysAlisPro, Agilent Technologies,
Version 1.171.36.32 (release 02-08-2013 CrysAlis171 .NET)
(compiled Aug  2 2013,16:46:58)
;
_computing_publication_material
;
O. V. Dolomanov, L. J. Bourhis, R. J. Gildea, J. A. K. Howard and H. Puschmann,
OLEX2: a complete structure solution, refinement and analysis program.
J. Appl. Cryst. (2009). 42, 339-341.
;
_computing_structure_refinement 'SHELXL-97 (Sheldrick, 1997)'
_computing_structure_solution 'SHELXS-97 (Sheldrick, 1990)'
_diffrn_ambient_temperature 223.00(10)
_diffrn_detector_area_resol_mean 10.4471
_diffrn_measured_fraction_theta_full 0.998
_diffrn_measured_fraction_theta_max 0.998
_diffrn_measurement_device_type 'Xcalibur, Atlas, Gemini'
_diffrn_measurement_method '\w scans'
_diffrn_radiation_monochromator graphite
_diffrn_radiation_source 'fine-focus sealed tube'
_diffrn_radiation_type MoK\a
_diffrn_radiation_wavelength 0.71073
_diffrn_reflns_av_R_equivalents 0.0447
_diffrn_reflns_av_sigmaI/netI 0.0455
_diffrn_reflns_limit_h_max 13
_diffrn_reflns_limit_h_min -11
_diffrn_reflns_limit_k_max 37
_diffrn_reflns_limit_k_min -37
_diffrn_reflns_limit_l_max 27
_diffrn_reflns_limit_l_min -27
_diffrn_reflns_number 53214
_diffrn_reflns_theta_full 26.37
_diffrn_reflns_theta_max 26.37
_diffrn_reflns_theta_min 3.17
_exptl_absorpt_coefficient_mu 0.798
_exptl_absorpt_correction_T_max 1.00000
_exptl_absorpt_correction_T_min 0.67083
_exptl_absorpt_correction_type multi-scan
_exptl_absorpt_process_details
;
CrysAlisPro, Agilent Technologies,
Version 1.171.36.32 (release 02-08-2013 CrysAlis171 .NET)
(compiled Aug  2 2013,16:46:58)
Empirical absorption correction using spherical harmonics,
 implemented in SCALE3 ABSPACK scaling algorithm.
;
_exptl_crystal_colour 'translucent dark yellow'
_exptl_crystal_density_diffrn 1.223
_exptl_crystal_density_method 'not measured'
_exptl_crystal_description block
_exptl_crystal_F_000 2724
_exptl_crystal_size_max 0.6
_exptl_crystal_size_mid 0.4
_exptl_crystal_size_min 0.1
_refine_diff_density_max 1.078
_refine_diff_density_min -0.589
_refine_diff_density_rms 0.082
_refine_ls_extinction_method none
_refine_ls_goodness_of_fit_ref 1.050
_refine_ls_hydrogen_treatment constr
_refine_ls_matrix_type full
_refine_ls_number_parameters 719
_refine_ls_number_reflns 14233
_refine_ls_number_restraints 45
_refine_ls_restrained_S_all 1.065
_refine_ls_R_factor_all 0.0598
_refine_ls_R_factor_gt 0.0418
_refine_ls_shift/su_max 0.002
_refine_ls_shift/su_mean 0.000
_refine_ls_structure_factor_coef Fsqd
_refine_ls_weighting_details 'calc w=1/[\s^2^(Fo^2^)+(0.0543P)^2^+8.1598P] where P=(Fo^2^+2Fc^2^)/3'
_refine_ls_weighting_scheme calc
_refine_ls_wR_factor_gt 0.1071
_refine_ls_wR_factor_ref 0.1157
_reflns_number_gt 11213
_reflns_number_total 14233
_reflns_threshold_expression >2sigma(I)
_cod_data_source_file c5cy00322a2.cif
_cod_data_source_block g140418b
_cod_depositor_comments 'Adding full bibliography for 1519361--1519366.cif.'
_cod_original_sg_symbol_H-M 'P 21/c'
_cod_database_code 1519364

loop_
_symmetry_equiv_pos_as_xyz
'x, y, z'
'-x, y+1/2, -z+1/2'
'-x, -y, -z'
'x, -y-1/2, z-1/2'

loop_
_atom_site_label
_atom_site_type_symbol
_atom_site_fract_x
_atom_site_fract_y
_atom_site_fract_z
_atom_site_U_iso_or_equiv
_atom_site_adp_type
_atom_site_occupancy
_atom_site_symmetry_multiplicity
_atom_site_calc_flag
_atom_site_refinement_flags
_atom_site_disorder_assembly
_atom_site_disorder_group
Nd1 Nd 0.655939(16) 0.408342(6) 0.258911(8) 0.02232(7) Uani 1 1 d . . .
N1 N 0.8904(3) 0.40775(9) 0.24472(13) 0.0269(6) Uani 1 1 d . . .
N2 N 0.6117(3) 0.39906(9) 0.37384(13) 0.0259(6) Uani 1 1 d . . .
O1 O 0.8220(2) 0.43468(8) 0.35082(11) 0.0291(5) Uani 1 1 d . . .
O2 O 0.6711(2) 0.39975(8) 0.15770(11) 0.0290(5) Uani 1 1 d . . .
O3 O 0.4979(2) 0.35910(8) 0.26081(11) 0.0292(5) Uani 1 1 d . . .
O4 O 0.5826(2) 0.47693(8) 0.24900(11) 0.0274(5) Uani 1 1 d . . .
O5 O 0.7676(3) 0.33166(9) 0.28918(15) 0.0458(7) Uani 1 1 d . . .
C1 C 0.9391(3) 0.41437(11) 0.35750(16) 0.0273(7) Uani 1 1 d . . .
C2 C 0.9750(3) 0.40139(12) 0.30115(16) 0.0272(7) Uani 1 1 d . . .
C3 C 1.0884(3) 0.37919(13) 0.30495(19) 0.0380(9) Uani 1 1 d . . .
H3 H 1.1147 0.3693 0.2684 0.046 Uiso 1 1 calc R . .
C4 C 1.1623(4) 0.37169(15) 0.3619(2) 0.0470(11) Uani 1 1 d . . .
H4 H 1.2391 0.3578 0.3634 0.056 Uiso 1 1 calc R . .
C5 C 1.1233(4) 0.38459(15) 0.4164(2) 0.0458(10) Uani 1 1 d . . .
H5 H 1.1732 0.3789 0.4546 0.055 Uiso 1 1 calc R . .
C6 C 1.0110(4) 0.40583(13) 0.41492(18) 0.0368(9) Uani 1 1 d . . .
H6 H 0.9839 0.4143 0.4519 0.044 Uiso 1 1 calc R . .
C7 C 0.7782(3) 0.45095(12) 0.40358(16) 0.0289(8) Uani 1 1 d . . .
C8 C 0.6677(3) 0.43252(12) 0.41565(15) 0.0277(7) Uani 1 1 d . . .
C9 C 0.6155(4) 0.44991(13) 0.46524(17) 0.0376(9) Uani 1 1 d . . .
H9 H 0.5399 0.4389 0.4736 0.045 Uiso 1 1 calc R . .
C10 C 0.6760(4) 0.48355(15) 0.50220(19) 0.0462(10) Uani 1 1 d . . .
H10 H 0.6419 0.4943 0.5361 0.055 Uiso 1 1 calc R . .
C11 C 0.7856(4) 0.50114(14) 0.48918(19) 0.0469(11) Uani 1 1 d . . .
H11 H 0.8252 0.5237 0.5142 0.056 Uiso 1 1 calc R . .
C12 C 0.8371(4) 0.48534(13) 0.43909(18) 0.0393(9) Uani 1 1 d . . .
H12 H 0.9102 0.4976 0.4294 0.047 Uiso 1 1 calc R . .
C13 C 0.7395(3) 0.40530(11) 0.11340(16) 0.0266(7) Uani 1 1 d . . .
C14 C 0.6857(3) 0.40857(12) 0.04909(16) 0.0280(7) Uani 1 1 d . . .
C15 C 0.7651(4) 0.41184(13) 0.00551(17) 0.0337(8) Uani 1 1 d . . .
H15 H 0.7297 0.4136 -0.0365 0.040 Uiso 1 1 calc R . .
C16 C 0.8959(4) 0.41269(13) 0.02016(17) 0.0360(9) Uani 1 1 d . . .
C17 C 0.9452(3) 0.41197(12) 0.08214(17) 0.0337(8) Uani 1 1 d . . .
H17 H 1.0312 0.4135 0.0936 0.040 Uiso 1 1 calc R . .
C18 C 0.8706(3) 0.40895(12) 0.12954(16) 0.0292(8) Uani 1 1 d . . .
C19 C 0.9357(3) 0.40869(12) 0.19296(16) 0.0289(8) Uani 1 1 d . . .
H19 H 1.0222 0.4093 0.1973 0.035 Uiso 1 1 calc R . .
C20 C 0.5434(3) 0.40963(13) 0.02962(16) 0.0325(8) Uani 1 1 d . . .
C21 C 0.5052(4) 0.41393(15) -0.04157(18) 0.0429(10) Uani 1 1 d . . .
H21A H 0.4160 0.4146 -0.0517 0.064 Uiso 1 1 calc R . .
H21B H 0.5367 0.3889 -0.0619 0.064 Uiso 1 1 calc R . .
H21C H 0.5390 0.4409 -0.0557 0.064 Uiso 1 1 calc R . .
C22 C 0.4852(4) 0.36642(16) 0.0499(2) 0.0495(11) Uani 1 1 d . . .
H22A H 0.3965 0.3673 0.0370 0.074 Uiso 1 1 calc R . .
H22B H 0.5035 0.3636 0.0947 0.074 Uiso 1 1 calc R . .
H22C H 0.5191 0.3414 0.0307 0.074 Uiso 1 1 calc R . .
C23 C 0.4908(4) 0.44969(16) 0.0604(2) 0.0482(11) Uani 1 1 d . . .
H23A H 0.5279 0.4765 0.0477 0.072 Uiso 1 1 calc R . .
H23B H 0.5094 0.4468 0.1051 0.072 Uiso 1 1 calc R . .
H23C H 0.4022 0.4509 0.0476 0.072 Uiso 1 1 calc R . .
C24 C 0.9743(4) 0.41457(16) -0.0332(2) 0.0484(11) Uani 1 1 d . . .
C25 C 0.9381(5) 0.45513(19) -0.0743(2) 0.0680(15) Uani 1 1 d . . .
H25A H 0.9521 0.4816 -0.0493 0.102 Uiso 1 1 calc R . .
H25B H 0.8515 0.4532 -0.0921 0.102 Uiso 1 1 calc R . .
H25C H 0.9877 0.4561 -0.1072 0.102 Uiso 1 1 calc R . .
C26 C 0.9477(6) 0.3726(2) -0.0732(3) 0.0817(19) Uani 1 1 d . . .
H26A H 0.9939 0.3737 -0.1076 0.123 Uiso 1 1 calc R . .
H26B H 0.8603 0.3710 -0.0892 0.123 Uiso 1 1 calc R . .
H26C H 0.9723 0.3469 -0.0481 0.123 Uiso 1 1 calc R . .
C27 C 1.1128(4) 0.4175(2) -0.0081(2) 0.0742(17) Uani 1 1 d . . .
H27A H 1.1282 0.4426 0.0196 0.111 Uiso 1 1 calc R . .
H27B H 1.1583 0.4211 -0.0424 0.111 Uiso 1 1 calc R . .
H27C H 1.1394 0.3907 0.0143 0.111 Uiso 1 1 calc R . .
C28 C 0.4494(3) 0.33089(12) 0.29541(16) 0.0261(7) Uani 1 1 d . . .
C29 C 0.3686(3) 0.29568(12) 0.26897(17) 0.0305(8) Uani 1 1 d . . .
C30 C 0.3196(4) 0.26769(13) 0.30915(18) 0.0370(9) Uani 1 1 d . . .
H30 H 0.2675 0.2450 0.2914 0.044 Uiso 1 1 calc R . .
C31 C 0.3419(3) 0.27064(12) 0.37502(17) 0.0323(8) Uani 1 1 d . . .
C32 C 0.4209(3) 0.30341(12) 0.39996(16) 0.0296(8) Uani 1 1 d . . .
H32 H 0.4401 0.3058 0.4433 0.035 Uiso 1 1 calc R . .
C33 C 0.4748(3) 0.33399(12) 0.36251(16) 0.0274(7) Uani 1 1 d . . .
C34 C 0.5476(3) 0.36870(12) 0.39572(16) 0.0272(7) Uani 1 1 d . . .
H34 H 0.5486 0.3693 0.4388 0.033 Uiso 1 1 calc R . .
C35 C 0.3398(4) 0.28901(14) 0.19744(18) 0.0396(9) Uani 1 1 d . . .
C36 C 0.4603(4) 0.27911(16) 0.1727(2) 0.0500(11) Uani 1 1 d . . .
H36A H 0.4423 0.2737 0.1284 0.075 Uiso 1 1 calc R . .
H36B H 0.4992 0.2533 0.1934 0.075 Uiso 1 1 calc R . .
H36C H 0.5156 0.3041 0.1806 0.075 Uiso 1 1 calc R . .
C37 C 0.2771(4) 0.33010(15) 0.16502(19) 0.0471(11) Uani 1 1 d . . .
H37A H 0.3295 0.3556 0.1754 0.071 Uiso 1 1 calc R . .
H37B H 0.1984 0.3349 0.1788 0.071 Uiso 1 1 calc R . .
H37C H 0.2640 0.3257 0.1205 0.071 Uiso 1 1 calc R . .
C38 C 0.2521(5) 0.24933(18) 0.1790(2) 0.0660(15) Uani 1 1 d . . .
H38A H 0.1752 0.2541 0.1945 0.099 Uiso 1 1 calc R . .
H38B H 0.2906 0.2225 0.1968 0.099 Uiso 1 1 calc R . .
H38C H 0.2358 0.2467 0.1342 0.099 Uiso 1 1 calc R . .
C39 C 0.2757(4) 0.23837(13) 0.41356(19) 0.0423(10) Uani 1 1 d . . .
C40 C 0.1360(5) 0.2441(2) 0.3956(3) 0.0763(17) Uani 1 1 d . . .
H40A H 0.1133 0.2740 0.4048 0.115 Uiso 1 1 calc R . .
H40B H 0.0940 0.2236 0.4192 0.115 Uiso 1 1 calc R . .
H40C H 0.1122 0.2384 0.3517 0.115 Uiso 1 1 calc R . .
C41 C 0.3098(6) 0.19074(15) 0.4005(3) 0.0703(16) Uani 1 1 d . . .
H41A H 0.2765 0.1833 0.3579 0.105 Uiso 1 1 calc R . .
H41B H 0.2756 0.1711 0.4283 0.105 Uiso 1 1 calc R . .
H41C H 0.3988 0.1877 0.4069 0.105 Uiso 1 1 calc R . .
C42 C 0.3113(6) 0.24639(17) 0.4835(2) 0.0649(15) Uani 1 1 d . . .
H42A H 0.3991 0.2416 0.4956 0.097 Uiso 1 1 calc R . .
H42B H 0.2661 0.2262 0.5059 0.097 Uiso 1 1 calc R . .
H42C H 0.2912 0.2765 0.4931 0.097 Uiso 1 1 calc R . .
C43 C 0.5348(3) 0.51780(12) 0.23574(15) 0.0270(7) Uani 1 1 d . . .
C44 C 0.6112(3) 0.55322(12) 0.22037(16) 0.0305(8) Uani 1 1 d . . .
C45 C 0.5565(4) 0.59484(13) 0.20649(18) 0.0382(9) Uani 1 1 d . . .
H45 H 0.6064 0.6179 0.1961 0.046 Uiso 1 1 calc R . .
C46 C 0.4334(4) 0.60338(13) 0.20743(19) 0.0418(10) Uani 1 1 d . . .
C47 C 0.3595(4) 0.56855(14) 0.22275(19) 0.0393(9) Uani 1 1 d . . .
H47 H 0.2755 0.5739 0.2234 0.047 Uiso 1 1 calc R . .
C48 C 0.4062(3) 0.52591(12) 0.23723(16) 0.0313(8) Uani 1 1 d . . .
C49 C 0.7510(3) 0.54680(13) 0.21877(18) 0.0352(8) Uani 1 1 d . . .
C50 C 0.8174(4) 0.53267(15) 0.2834(2) 0.0464(10) Uani 1 1 d . . .
H50A H 0.7768 0.5070 0.2972 0.070 Uiso 1 1 calc R . .
H50B H 0.8145 0.5566 0.3126 0.070 Uiso 1 1 calc R . .
H50C H 0.9027 0.5256 0.2811 0.070 Uiso 1 1 calc R . .
C51 C 0.7691(4) 0.51269(14) 0.1688(2) 0.0464(10) Uani 1 1 d . . .
H51A H 0.8565 0.5082 0.1689 0.070 Uiso 1 1 calc R . .
H51B H 0.7309 0.5234 0.1284 0.070 Uiso 1 1 calc R . .
H51C H 0.7312 0.4850 0.1776 0.070 Uiso 1 1 calc R . .
C52 C 0.8146(4) 0.58987(14) 0.2015(2) 0.0492(11) Uani 1 1 d . . .
H52A H 0.9010 0.5841 0.2002 0.074 Uiso 1 1 calc R . .
H52B H 0.8077 0.6123 0.2324 0.074 Uiso 1 1 calc R . .
H52C H 0.7747 0.6001 0.1612 0.074 Uiso 1 1 calc R . .
C53 C 0.3796(5) 0.64972(15) 0.1930(3) 0.0613(13) Uani 1 1 d . . .
H53A H 0.4436 0.6716 0.2044 0.092 Uiso 1 1 calc R . .
H53B H 0.3130 0.6548 0.2165 0.092 Uiso 1 1 calc R . .
H53C H 0.3483 0.6520 0.1490 0.092 Uiso 1 1 calc R . .
C54 C 0.3200(3) 0.48975(13) 0.25585(18) 0.0346(8) Uani 1 1 d . . .
C55 C 0.1865(4) 0.50664(17) 0.2570(2) 0.0525(12) Uani 1 1 d . . .
H55A H 0.1893 0.5319 0.2844 0.079 Uiso 1 1 calc R . .
H55B H 0.1383 0.4834 0.2720 0.079 Uiso 1 1 calc R . .
H55C H 0.1490 0.5151 0.2155 0.079 Uiso 1 1 calc R . .
C56 C 0.3694(4) 0.47250(15) 0.32183(19) 0.0466(10) Uani 1 1 d . . .
H56A H 0.4515 0.4605 0.3228 0.070 Uiso 1 1 calc R . .
H56B H 0.3150 0.4496 0.3328 0.070 Uiso 1 1 calc R . .
H56C H 0.3726 0.4966 0.3513 0.070 Uiso 1 1 calc R . .
C57 C 0.3083(4) 0.45169(15) 0.2075(2) 0.0470(10) Uani 1 1 d . . .
H57A H 0.2700 0.4628 0.1674 0.071 Uiso 1 1 calc R . .
H57B H 0.2579 0.4283 0.2206 0.071 Uiso 1 1 calc R . .
H57C H 0.3896 0.4403 0.2045 0.071 Uiso 1 1 calc R . .
C58 C 0.8094(5) 0.30537(16) 0.2410(3) 0.0621(13) Uani 1 1 d . . .
H58A H 0.8940 0.3134 0.2365 0.075 Uiso 1 1 calc R . .
H58B H 0.7558 0.3099 0.2012 0.075 Uiso 1 1 calc R . .
C59 C 0.8036(7) 0.25743(18) 0.2619(3) 0.0854(19) Uani 1 1 d . . .
H59A H 0.7395 0.2413 0.2344 0.102 Uiso 1 1 calc R . .
H59B H 0.8829 0.2427 0.2616 0.102 Uiso 1 1 calc R . .
C60 C 0.7737(7) 0.25937(18) 0.3267(4) 0.091(2) Uani 1 1 d . . .
H60A H 0.6876 0.2511 0.3271 0.109 Uiso 1 1 calc R . .
H60B H 0.8273 0.2395 0.3543 0.109 Uiso 1 1 calc R . .
C61 C 0.7962(5) 0.30654(15) 0.3462(2) 0.0590(13) Uani 1 1 d . . .
H61A H 0.7424 0.3152 0.3759 0.071 Uiso 1 1 calc R . .
H61B H 0.8822 0.3110 0.3653 0.071 Uiso 1 1 calc R . .
O6 O 1.0034(12) 0.1032(4) 0.0694(6) 0.260(3) Uiso 1 1 d D . .
C62 C 1.0238(16) 0.1496(5) 0.0804(8) 0.260(3) Uiso 1 1 d D . .
H62A H 0.9664 0.1668 0.0507 0.312 Uiso 1 1 calc R . .
H62B H 1.1082 0.1575 0.0754 0.312 Uiso 1 1 calc R . .
C63 C 1.0029(16) 0.1593(6) 0.1465(8) 0.260(3) Uiso 1 1 d D . .
H63A H 0.9756 0.1898 0.1507 0.312 Uiso 1 1 calc R . .
H63B H 1.0779 0.1540 0.1765 0.312 Uiso 1 1 calc R . .
C64 C 0.9007(15) 0.1262(6) 0.1550(8) 0.260(3) Uiso 1 1 d D . .
H64A H 0.8224 0.1412 0.1570 0.312 Uiso 1 1 calc R . .
H64B H 0.9237 0.1085 0.1926 0.312 Uiso 1 1 calc R . .
C65 C 0.8923(15) 0.0974(6) 0.0959(8) 0.260(3) Uiso 1 1 d D . .
H65A H 0.8827 0.0664 0.1064 0.312 Uiso 1 1 calc R . .
H65B H 0.8205 0.1062 0.0658 0.312 Uiso 1 1 calc R . .
O7 O 0.8556(17) 0.2385(6) -0.0005(7) 0.185(3) Uiso 0.50 1 d PD A 1
C66 C 0.9329(14) 0.2530(9) 0.0547(10) 0.185(3) Uiso 0.50 1 d PD A 1
C67 C 0.852(2) 0.2583(9) 0.1072(7) 0.185(3) Uiso 0.50 1 d PD A 1
C68 C 0.7169(17) 0.2514(9) 0.0737(10) 0.185(3) Uiso 0.50 1 d PD A 1
C69 C 0.7300(16) 0.2339(9) 0.0080(9) 0.185(3) Uiso 0.50 1 d PD A 1
O7A O 0.8727(17) 0.2844(5) 0.0841(7) 0.185(3) Uiso 0.50 1 d PD B 2
C66A C 0.7446(17) 0.2746(9) 0.0700(9) 0.185(3) Uiso 0.50 1 d PD B 2
C67A C 0.7121(16) 0.2661(9) -0.0013(10) 0.185(3) Uiso 0.50 1 d PD B 2
C68A C 0.838(2) 0.2683(9) -0.0250(7) 0.185(3) Uiso 0.50 1 d PD B 2
C69A C 0.9359(14) 0.2739(9) 0.0344(10) 0.185(3) Uiso 0.50 1 d PD B 2
O8 O 0.4523(15) 0.0831(4) 0.1169(7) 0.165(2) Uiso 0.50 1 d PD C 1
C70 C 0.3566(13) 0.0979(6) 0.0707(10) 0.165(2) Uiso 0.50 1 d PD C 1
C71 C 0.3901(16) 0.1460(6) 0.0531(10) 0.165(2) Uiso 0.50 1 d PD C 1
C72 C 0.5364(16) 0.1449(6) 0.0680(10) 0.165(2) Uiso 0.50 1 d PD C 1
C73 C 0.5650(13) 0.1065(7) 0.1144(10) 0.165(2) Uiso 0.50 1 d PD C 1
O8A O 0.5109(12) 0.1472(5) 0.1374(6) 0.165(2) Uiso 0.50 1 d PD D 2
C70A C 0.3833(16) 0.1336(7) 0.1433(7) 0.165(2) Uiso 0.50 1 d PD D 2
C71A C 0.3375(16) 0.1076(7) 0.0829(9) 0.165(2) Uiso 0.50 1 d PD D 2
C72A C 0.4167(19) 0.1281(7) 0.0348(6) 0.165(2) Uiso 0.50 1 d PD D 2
C73A C 0.4982(17) 0.1633(6) 0.0747(8) 0.165(2) Uiso 0.50 1 d PD D 2

loop_
_atom_site_aniso_label
_atom_site_aniso_U_11
_atom_site_aniso_U_22
_atom_site_aniso_U_33
_atom_site_aniso_U_23
_atom_site_aniso_U_13
_atom_site_aniso_U_12
Nd1 0.02147(10) 0.02545(11) 0.02058(10) -0.00054(8) 0.00496(7) -0.00037(8)
N1 0.0250(14) 0.0305(16) 0.0253(14) 0.0003(12) 0.0044(11) -0.0003(12)
N2 0.0244(14) 0.0306(17) 0.0221(14) -0.0031(12) 0.0019(12) 0.0016(12)
O1 0.0240(12) 0.0375(15) 0.0253(12) -0.0049(10) 0.0026(10) 0.0015(11)
O2 0.0253(12) 0.0400(15) 0.0226(12) -0.0008(10) 0.0069(10) -0.0014(10)
O3 0.0319(13) 0.0314(13) 0.0252(12) 0.0008(10) 0.0068(10) -0.0072(11)
O4 0.0274(12) 0.0247(13) 0.0310(13) 0.0015(10) 0.0077(10) 0.0016(10)
O5 0.0422(16) 0.0302(15) 0.066(2) 0.0067(14) 0.0111(14) 0.0033(12)
C1 0.0236(16) 0.0261(19) 0.0319(18) -0.0002(14) 0.0035(14) -0.0024(14)
C2 0.0216(16) 0.031(2) 0.0286(17) 0.0052(14) 0.0024(14) -0.0029(14)
C3 0.0313(19) 0.041(2) 0.043(2) 0.0039(18) 0.0093(17) 0.0076(17)
C4 0.030(2) 0.052(3) 0.056(3) 0.009(2) -0.0008(19) 0.0119(19)
C5 0.039(2) 0.049(3) 0.043(2) 0.007(2) -0.0132(19) 0.007(2)
C6 0.038(2) 0.041(2) 0.0293(19) -0.0024(17) -0.0016(16) -0.0012(18)
C7 0.0314(18) 0.030(2) 0.0237(17) -0.0032(14) 0.0015(14) 0.0042(15)
C8 0.0301(18) 0.030(2) 0.0226(17) -0.0023(14) 0.0018(14) 0.0019(15)
C9 0.039(2) 0.045(2) 0.0300(19) -0.0072(17) 0.0082(16) 0.0018(18)
C10 0.056(3) 0.052(3) 0.031(2) -0.0165(19) 0.0062(19) 0.005(2)
C11 0.054(3) 0.040(2) 0.043(2) -0.0204(19) -0.004(2) -0.001(2)
C12 0.040(2) 0.039(2) 0.037(2) -0.0060(17) -0.0013(17) -0.0055(18)
C13 0.0293(17) 0.0258(18) 0.0259(17) -0.0028(14) 0.0088(14) 0.0008(15)
C14 0.0316(18) 0.0277(19) 0.0254(17) -0.0022(15) 0.0073(14) -0.0028(15)
C15 0.038(2) 0.041(2) 0.0237(17) -0.0004(16) 0.0099(15) 0.0005(17)
C16 0.039(2) 0.043(2) 0.0299(19) 0.0001(16) 0.0166(16) 0.0001(17)
C17 0.0293(18) 0.040(2) 0.035(2) 0.0003(16) 0.0128(16) 0.0037(16)
C18 0.0303(18) 0.0301(19) 0.0290(18) -0.0002(15) 0.0101(15) 0.0019(15)
C19 0.0213(16) 0.035(2) 0.0313(18) 0.0005(16) 0.0078(14) 0.0008(15)
C20 0.0310(18) 0.042(2) 0.0243(17) 0.0023(16) 0.0029(14) 0.0017(17)
C21 0.040(2) 0.060(3) 0.028(2) 0.0023(18) 0.0021(17) -0.001(2)
C22 0.043(2) 0.064(3) 0.040(2) 0.006(2) -0.0004(19) -0.020(2)
C23 0.040(2) 0.065(3) 0.039(2) 0.000(2) 0.0044(19) 0.019(2)
C24 0.043(2) 0.072(3) 0.036(2) 0.000(2) 0.0208(19) 0.001(2)
C25 0.066(3) 0.093(4) 0.051(3) 0.023(3) 0.031(3) 0.002(3)
C26 0.093(4) 0.093(5) 0.073(4) -0.025(3) 0.057(3) -0.007(4)
C27 0.042(3) 0.137(5) 0.049(3) 0.007(3) 0.024(2) 0.009(3)
C28 0.0220(16) 0.0306(19) 0.0266(17) 0.0007(14) 0.0065(14) 0.0008(14)
C29 0.0325(18) 0.033(2) 0.0266(18) -0.0015(15) 0.0064(15) -0.0050(16)
C30 0.040(2) 0.031(2) 0.040(2) -0.0019(17) 0.0088(17) -0.0076(17)
C31 0.0337(19) 0.029(2) 0.0357(19) 0.0043(16) 0.0099(16) 0.0019(16)
C32 0.0320(18) 0.031(2) 0.0255(17) 0.0064(15) 0.0047(15) 0.0037(16)
C33 0.0244(17) 0.0297(19) 0.0284(18) 0.0015(14) 0.0048(14) 0.0011(15)
C34 0.0259(17) 0.034(2) 0.0213(16) 0.0009(14) 0.0029(14) 0.0034(15)
C35 0.046(2) 0.043(2) 0.030(2) -0.0071(17) 0.0092(17) -0.0167(19)
C36 0.064(3) 0.051(3) 0.037(2) -0.010(2) 0.016(2) -0.004(2)
C37 0.048(2) 0.063(3) 0.030(2) -0.0018(19) 0.0019(18) -0.005(2)
C38 0.089(4) 0.069(3) 0.040(3) -0.013(2) 0.010(3) -0.043(3)
C39 0.054(3) 0.034(2) 0.041(2) 0.0082(18) 0.017(2) -0.0048(19)
C40 0.051(3) 0.082(4) 0.100(4) 0.031(3) 0.026(3) -0.018(3)
C41 0.113(5) 0.031(3) 0.072(3) 0.010(2) 0.030(3) -0.008(3)
C42 0.104(4) 0.053(3) 0.043(3) 0.008(2) 0.028(3) -0.018(3)
C43 0.0331(18) 0.0277(19) 0.0205(16) -0.0010(14) 0.0051(14) 0.0042(15)
C44 0.0370(19) 0.0272(19) 0.0284(18) -0.0022(15) 0.0086(15) 0.0022(16)
C45 0.049(2) 0.029(2) 0.037(2) 0.0035(17) 0.0116(18) -0.0024(18)
C46 0.053(2) 0.033(2) 0.040(2) 0.0030(17) 0.0092(19) 0.0150(19)
C47 0.036(2) 0.040(2) 0.043(2) -0.0014(18) 0.0079(18) 0.0082(18)
C48 0.0338(19) 0.033(2) 0.0271(18) -0.0010(15) 0.0056(15) 0.0049(16)
C49 0.035(2) 0.032(2) 0.040(2) 0.0048(17) 0.0128(17) -0.0038(16)
C50 0.037(2) 0.048(3) 0.052(3) 0.010(2) 0.0017(19) -0.0047(19)
C51 0.049(2) 0.039(2) 0.057(3) 0.004(2) 0.027(2) 0.003(2)
C52 0.048(2) 0.038(2) 0.066(3) 0.007(2) 0.022(2) -0.007(2)
C53 0.070(3) 0.039(3) 0.077(4) 0.014(2) 0.018(3) 0.020(2)
C54 0.0292(18) 0.036(2) 0.040(2) 0.0022(17) 0.0085(16) 0.0042(16)
C55 0.035(2) 0.060(3) 0.065(3) 0.004(2) 0.016(2) 0.005(2)
C56 0.045(2) 0.055(3) 0.043(2) 0.012(2) 0.017(2) 0.002(2)
C57 0.039(2) 0.048(3) 0.053(3) -0.005(2) 0.005(2) -0.007(2)
C58 0.071(3) 0.041(3) 0.074(3) -0.009(2) 0.009(3) 0.005(2)
C59 0.110(5) 0.041(3) 0.100(5) -0.005(3) -0.001(4) 0.011(3)
C60 0.109(5) 0.041(3) 0.118(6) 0.019(3) 0.009(4) -0.005(3)
C61 0.064(3) 0.043(3) 0.072(3) 0.018(2) 0.019(3) 0.015(2)

loop_
_atom_type_symbol
_atom_type_description
_atom_type_scat_dispersion_real
_atom_type_scat_dispersion_imag
_atom_type_scat_source
C C 0.0033 0.0016 'International Tables Vol C Tables 4.2.6.8 and 6.1.1.4'
H H 0.0000 0.0000 'International Tables Vol C Tables 4.2.6.8 and 6.1.1.4'
N N 0.0061 0.0033 'International Tables Vol C Tables 4.2.6.8 and 6.1.1.4'
Nd Nd -0.1943 3.0179 'International Tables Vol C Tables 4.2.6.8 and 6.1.1.4'
O O 0.0106 0.0060 'International Tables Vol C Tables 4.2.6.8 and 6.1.1.4'

loop_
_geom_angle_atom_site_label_1
_geom_angle_atom_site_label_2
_geom_angle_atom_site_label_3
_geom_angle
O4 Nd1 O2 95.42(9)
O4 Nd1 O3 110.29(8)
O2 Nd1 O3 96.67(8)
O4 Nd1 O1 89.23(8)
O2 Nd1 O1 129.50(8)
O3 Nd1 O1 128.50(8)
O4 Nd1 N1 109.81(9)
O2 Nd1 N1 70.09(8)
O3 Nd1 N1 138.72(9)
O1 Nd1 N1 61.18(8)
O4 Nd1 N2 94.21(9)
O2 Nd1 N2 165.79(9)
O3 Nd1 N2 70.13(8)
O1 Nd1 N2 61.00(8)
N1 Nd1 N2 116.10(9)
O4 Nd1 O5 169.83(9)
O2 Nd1 O5 92.26(9)
O3 Nd1 O5 75.32(9)
O1 Nd1 O5 80.73(9)
N1 Nd1 O5 66.70(9)
N2 Nd1 O5 79.54(9)
C19 N1 C2 117.5(3)
C19 N1 Nd1 127.9(2)
C2 N1 Nd1 114.3(2)
C34 N2 C8 118.1(3)
C34 N2 Nd1 128.2(2)
C8 N2 Nd1 113.7(2)
C7 O1 C1 119.5(3)
C7 O1 Nd1 116.62(19)
C1 O1 Nd1 117.31(19)
C13 O2 Nd1 146.9(2)
C28 O3 Nd1 144.5(2)
C43 O4 Nd1 173.3(2)
C58 O5 C61 106.4(3)
C58 O5 Nd1 119.1(3)
C61 O5 Nd1 134.4(3)
C6 C1 C2 122.4(3)
C6 C1 O1 123.3(3)
C2 C1 O1 114.1(3)
C1 C2 C3 116.8(3)
C1 C2 N1 118.7(3)
C3 C2 N1 124.2(3)
C4 C3 C2 121.1(4)
C4 C3 H3 119.5
C2 C3 H3 119.5
C5 C4 C3 120.4(4)
C5 C4 H4 119.8
C3 C4 H4 119.8
C4 C5 C6 120.5(4)
C4 C5 H5 119.7
C6 C5 H5 119.7
C5 C6 C1 118.7(4)
C5 C6 H6 120.6
C1 C6 H6 120.6
C12 C7 C8 122.2(3)
C12 C7 O1 121.9(3)
C8 C7 O1 115.7(3)
C7 C8 C9 117.9(3)
C7 C8 N2 117.4(3)
C9 C8 N2 124.6(3)
C10 C9 C8 120.2(4)
C10 C9 H9 119.9
C8 C9 H9 119.9
C11 C10 C9 120.6(4)
C11 C10 H10 119.7
C9 C10 H10 119.7
C10 C11 C12 120.2(4)
C10 C11 H11 119.9
C12 C11 H11 119.9
C11 C12 C7 118.9(4)
C11 C12 H12 120.6
C7 C12 H12 120.6
O2 C13 C18 119.7(3)
O2 C13 C14 121.9(3)
C18 C13 C14 118.5(3)
C15 C14 C13 117.9(3)
C15 C14 C20 121.6(3)
C13 C14 C20 120.6(3)
C14 C15 C16 124.6(3)
C14 C15 H15 117.7
C16 C15 H15 117.7
C17 C16 C15 116.5(3)
C17 C16 C24 124.1(4)
C15 C16 C24 119.4(3)
C16 C17 C18 122.4(4)
C16 C17 H17 118.8
C18 C17 H17 118.8
C17 C18 C13 120.0(3)
C17 C18 C19 116.1(3)
C13 C18 C19 123.9(3)
N1 C19 C18 128.8(3)
N1 C19 H19 115.6
C18 C19 H19 115.6
C23 C20 C21 108.0(3)
C23 C20 C14 109.1(3)
C21 C20 C14 112.1(3)
C23 C20 C22 109.9(3)
C21 C20 C22 107.4(3)
C14 C20 C22 110.3(3)
C20 C21 H21A 109.5
C20 C21 H21B 109.5
H21A C21 H21B 109.5
C20 C21 H21C 109.5
H21A C21 H21C 109.5
H21B C21 H21C 109.5
C20 C22 H22A 109.5
C20 C22 H22B 109.5
H22A C22 H22B 109.5
C20 C22 H22C 109.5
H22A C22 H22C 109.5
H22B C22 H22C 109.5
C20 C23 H23A 109.5
C20 C23 H23B 109.5
H23A C23 H23B 109.5
C20 C23 H23C 109.5
H23A C23 H23C 109.5
H23B C23 H23C 109.5
C27 C24 C25 108.2(4)
C27 C24 C26 109.7(4)
C25 C24 C26 108.8(4)
C27 C24 C16 111.6(4)
C25 C24 C16 110.1(4)
C26 C24 C16 108.4(4)
C24 C25 H25A 109.5
C24 C25 H25B 109.5
H25A C25 H25B 109.5
C24 C25 H25C 109.5
H25A C25 H25C 109.5
H25B C25 H25C 109.5
C24 C26 H26A 109.5
C24 C26 H26B 109.5
H26A C26 H26B 109.5
C24 C26 H26C 109.5
H26A C26 H26C 109.5
H26B C26 H26C 109.5
C24 C27 H27A 109.5
C24 C27 H27B 109.5
H27A C27 H27B 109.5
C24 C27 H27C 109.5
H27A C27 H27C 109.5
H27B C27 H27C 109.5
O3 C28 C29 122.1(3)
O3 C28 C33 120.7(3)
C29 C28 C33 117.2(3)
C30 C29 C28 118.2(3)
C30 C29 C35 121.1(3)
C28 C29 C35 120.6(3)
C29 C30 C31 125.3(4)
C29 C30 H30 117.3
C31 C30 H30 117.3
C32 C31 C30 116.3(3)
C32 C31 C39 124.4(3)
C30 C31 C39 119.4(3)
C31 C32 C33 122.5(3)
C31 C32 H32 118.8
C33 C32 H32 118.8
C32 C33 C34 115.7(3)
C32 C33 C28 120.4(3)
C34 C33 C28 123.8(3)
N2 C34 C33 128.5(3)
N2 C34 H34 115.8
C33 C34 H34 115.8
C36 C35 C37 110.1(3)
C36 C35 C38 106.9(4)
C37 C35 C38 107.1(4)
C36 C35 C29 109.3(3)
C37 C35 C29 111.1(3)
C38 C35 C29 112.3(3)
C35 C36 H36A 109.5
C35 C36 H36B 109.5
H36A C36 H36B 109.5
C35 C36 H36C 109.5
H36A C36 H36C 109.5
H36B C36 H36C 109.5
C35 C37 H37A 109.5
C35 C37 H37B 109.5
H37A C37 H37B 109.5
C35 C37 H37C 109.5
H37A C37 H37C 109.5
H37B C37 H37C 109.5
C35 C38 H38A 109.5
C35 C38 H38B 109.5
H38A C38 H38B 109.5
C35 C38 H38C 109.5
H38A C38 H38C 109.5
H38B C38 H38C 109.5
C41 C39 C40 108.9(4)
C41 C39 C42 107.7(4)
C40 C39 C42 108.8(4)
C41 C39 C31 110.2(3)
C40 C39 C31 109.1(3)
C42 C39 C31 112.0(4)
C39 C40 H40A 109.5
C39 C40 H40B 109.5
H40A C40 H40B 109.5
C39 C40 H40C 109.5
H40A C40 H40C 109.5
H40B C40 H40C 109.5
C39 C41 H41A 109.5
C39 C41 H41B 109.5
H41A C41 H41B 109.5
C39 C41 H41C 109.5
H41A C41 H41C 109.5
H41B C41 H41C 109.5
C39 C42 H42A 109.5
C39 C42 H42B 109.5
H42A C42 H42B 109.5
C39 C42 H42C 109.5
H42A C42 H42C 109.5
H42B C42 H42C 109.5
O4 C43 C44 120.8(3)
O4 C43 C48 119.9(3)
C44 C43 C48 119.3(3)
C45 C44 C43 118.4(3)
C45 C44 C49 119.7(3)
C43 C44 C49 121.9(3)
C46 C45 C44 123.3(4)
C46 C45 H45 118.3
C44 C45 H45 118.3
C45 C46 C47 117.8(4)
C45 C46 C53 120.9(4)
C47 C46 C53 121.3(4)
C46 C47 C48 122.8(4)
C46 C47 H47 118.6
C48 C47 H47 118.6
C47 C48 C43 118.4(3)
C47 C48 C54 119.7(3)
C43 C48 C54 121.9(3)
C51 C49 C50 111.5(3)
C51 C49 C44 109.9(3)
C50 C49 C44 109.8(3)
C51 C49 C52 106.2(3)
C50 C49 C52 106.8(3)
C44 C49 C52 112.6(3)
C49 C50 H50A 109.5
C49 C50 H50B 109.5
H50A C50 H50B 109.5
C49 C50 H50C 109.5
H50A C50 H50C 109.5
H50B C50 H50C 109.5
C49 C51 H51A 109.5
C49 C51 H51B 109.5
H51A C51 H51B 109.5
C49 C51 H51C 109.5
H51A C51 H51C 109.5
H51B C51 H51C 109.5
C49 C52 H52A 109.5
C49 C52 H52B 109.5
H52A C52 H52B 109.5
C49 C52 H52C 109.5
H52A C52 H52C 109.5
H52B C52 H52C 109.5
C46 C53 H53A 109.5
C46 C53 H53B 109.5
H53A C53 H53B 109.5
C46 C53 H53C 109.5
H53A C53 H53C 109.5
H53B C53 H53C 109.5
C48 C54 C56 110.3(3)
C48 C54 C57 109.7(3)
C56 C54 C57 111.1(3)
C48 C54 C55 112.9(3)
C56 C54 C55 106.7(3)
C57 C54 C55 106.2(3)
C54 C55 H55A 109.5
C54 C55 H55B 109.5
H55A C55 H55B 109.5
C54 C55 H55C 109.5
H55A C55 H55C 109.5
H55B C55 H55C 109.5
C54 C56 H56A 109.5
C54 C56 H56B 109.5
H56A C56 H56B 109.5
C54 C56 H56C 109.5
H56A C56 H56C 109.5
H56B C56 H56C 109.5
C54 C57 H57A 109.5
C54 C57 H57B 109.5
H57A C57 H57B 109.5
C54 C57 H57C 109.5
H57A C57 H57C 109.5
H57B C57 H57C 109.5
O5 C58 C59 105.9(4)
O5 C58 H58A 110.6
C59 C58 H58A 110.6
O5 C58 H58B 110.6
C59 C58 H58B 110.6
H58A C58 H58B 108.7
C60 C59 C58 105.6(5)
C60 C59 H59A 110.6
C58 C59 H59A 110.6
C60 C59 H59B 110.6
C58 C59 H59B 110.6
H59A C59 H59B 108.7
C61 C60 C59 104.7(5)
C61 C60 H60A 110.8
C59 C60 H60A 110.8
C61 C60 H60B 110.8
C59 C60 H60B 110.8
H60A C60 H60B 108.9
O5 C61 C60 104.6(5)
O5 C61 H61A 110.8
C60 C61 H61A 110.8
O5 C61 H61B 110.8
C60 C61 H61B 110.8
H61A C61 H61B 108.9
C62 O6 C65 99.9(13)
O6 C62 C63 107.7(13)
O6 C62 H62A 110.2
C63 C62 H62A 110.2
O6 C62 H62B 110.2
C63 C62 H62B 110.2
H62A C62 H62B 108.5
C62 C63 C64 102.1(13)
C62 C63 H63A 111.4
C64 C63 H63A 111.4
C62 C63 H63B 111.4
C64 C63 H63B 111.4
H63A C63 H63B 109.2
C63 C64 C65 102.4(13)
C63 C64 H64A 111.3
C65 C64 H64A 111.3
C63 C64 H64B 111.3
C65 C64 H64B 111.3
H64A C64 H64B 109.2
O6 C65 C64 108.8(13)
O6 C65 H65A 109.9
C64 C65 H65A 109.9
O6 C65 H65B 109.9
C64 C65 H65B 109.9
H65A C65 H65B 108.3
C69 O7 C66 112.2(6)
O7 C66 C67 108.7(5)
C66 C67 C68 104.5(5)
C69 C68 C67 104.8(5)
O7 C69 C68 108.6(6)
C69A O7A C66A 112.0(6)
O7A C66A C67A 108.2(6)
C68A C67A C66A 104.4(5)
C69A C68A C67A 105.1(5)
O7A C69A C68A 107.9(6)
C70 O8 C73 111.4(6)
O8 C70 C71 107.1(7)
C70 C71 C72 101.5(6)
C73 C72 C71 104.1(6)
O8 C73 C72 108.1(5)
C73A O8A C70A 103.1(7)
O8A C70A C71A 104.5(7)
C70A C71A C72A 103.0(5)
C73A C72A C71A 102.9(5)
O8A C73A C72A 105.0(7)

loop_
_geom_bond_atom_site_label_1
_geom_bond_atom_site_label_2
_geom_bond_distance
Nd1 O4 2.207(2)
Nd1 O2 2.235(2)
Nd1 O3 2.272(2)
Nd1 O1 2.587(2)
Nd1 N1 2.615(3)
Nd1 N2 2.619(3)
Nd1 O5 2.637(3)
N1 C19 1.293(4)
N1 C2 1.419(4)
N2 C34 1.283(4)
N2 C8 1.422(4)
O1 C7 1.393(4)
O1 C1 1.398(4)
O2 C13 1.314(4)
O3 C28 1.296(4)
O4 C43 1.346(4)
O5 C58 1.437(5)
O5 C61 1.437(5)
C1 C6 1.382(5)
C1 C2 1.393(5)
C2 C3 1.393(5)
C3 C4 1.377(5)
C3 H3 0.9300
C4 C5 1.370(6)
C4 H4 0.9300
C5 C6 1.373(6)
C5 H5 0.9300
C6 H6 0.9300
C7 C12 1.382(5)
C7 C8 1.384(5)
C8 C9 1.392(5)
C9 C10 1.387(6)
C9 H9 0.9300
C10 C11 1.373(6)
C10 H10 0.9300
C11 C12 1.380(6)
C11 H11 0.9300
C12 H12 0.9300
C13 C18 1.416(5)
C13 C14 1.423(5)
C14 C15 1.378(5)
C14 C20 1.537(5)
C15 C16 1.408(5)
C15 H15 0.9300
C16 C17 1.361(5)
C16 C24 1.541(5)
C17 C18 1.407(5)
C17 H17 0.9300
C18 C19 1.439(5)
C19 H19 0.9300
C20 C23 1.529(5)
C20 C21 1.534(5)
C20 C22 1.538(5)
C21 H21A 0.9600
C21 H21B 0.9600
C21 H21C 0.9600
C22 H22A 0.9600
C22 H22B 0.9600
C22 H22C 0.9600
C23 H23A 0.9600
C23 H23B 0.9600
C23 H23C 0.9600
C24 C27 1.520(7)
C24 C25 1.521(7)
C24 C26 1.529(7)
C25 H25A 0.9600
C25 H25B 0.9600
C25 H25C 0.9600
C26 H26A 0.9600
C26 H26B 0.9600
C26 H26C 0.9600
C27 H27A 0.9600
C27 H27B 0.9600
C27 H27C 0.9600
C28 C29 1.434(5)
C28 C33 1.436(5)
C29 C30 1.375(5)
C29 C35 1.541(5)
C30 C31 1.409(5)
C30 H30 0.9300
C31 C32 1.360(5)
C31 C39 1.530(5)
C32 C33 1.412(5)
C32 H32 0.9300
C33 C34 1.431(5)
C34 H34 0.9300
C35 C36 1.521(6)
C35 C37 1.526(6)
C35 C38 1.539(6)
C36 H36A 0.9600
C36 H36B 0.9600
C36 H36C 0.9600
C37 H37A 0.9600
C37 H37B 0.9600
C37 H37C 0.9600
C38 H38A 0.9600
C38 H38B 0.9600
C38 H38C 0.9600
C39 C41 1.516(6)
C39 C40 1.516(7)
C39 C42 1.518(6)
C40 H40A 0.9600
C40 H40B 0.9600
C40 H40C 0.9600
C41 H41A 0.9600
C41 H41B 0.9600
C41 H41C 0.9600
C42 H42A 0.9600
C42 H42B 0.9600
C42 H42C 0.9600
C43 C44 1.421(5)
C43 C48 1.425(5)
C44 C45 1.396(5)
C44 C49 1.538(5)
C45 C46 1.367(6)
C45 H45 0.9300
C46 C47 1.390(6)
C46 C53 1.522(6)
C47 C48 1.394(5)
C47 H47 0.9300
C48 C54 1.529(5)
C49 C51 1.524(6)
C49 C50 1.528(5)
C49 C52 1.540(5)
C50 H50A 0.9600
C50 H50B 0.9600
C50 H50C 0.9600
C51 H51A 0.9600
C51 H51B 0.9600
C51 H51C 0.9600
C52 H52A 0.9600
C52 H52B 0.9600
C52 H52C 0.9600
C53 H53A 0.9600
C53 H53B 0.9600
C53 H53C 0.9600
C54 C56 1.532(5)
C54 C57 1.540(6)
C54 C55 1.541(5)
C55 H55A 0.9600
C55 H55B 0.9600
C55 H55C 0.9600
C56 H56A 0.9600
C56 H56B 0.9600
C56 H56C 0.9600
C57 H57A 0.9600
C57 H57B 0.9600
C57 H57C 0.9600
C58 C59 1.513(7)
C58 H58A 0.9700
C58 H58B 0.9700
C59 C60 1.488(9)
C59 H59A 0.9700
C59 H59B 0.9700
C60 C61 1.487(7)
C60 H60A 0.9700
C60 H60B 0.9700
C61 H61A 0.9700
C61 H61B 0.9700
O6 C62 1.423(9)
O6 C65 1.427(9)
C62 C63 1.512(9)
C62 H62A 0.9700
C62 H62B 0.9700
C63 C64 1.525(9)
C63 H63A 0.9700
C63 H63B 0.9700
C64 C65 1.534(9)
C64 H64A 0.9700
C64 H64B 0.9700
C65 H65A 0.9700
C65 H65B 0.9700
O7 C69 1.413(8)
O7 C66 1.414(8)
C66 C67 1.546(9)
C67 C68 1.549(9)
C68 C69 1.542(9)
O7A C69A 1.401(9)
O7A C66A 1.409(9)
C66A C67A 1.546(9)
C67A C68A 1.541(9)
C68A C69A 1.538(9)
O8 C70 1.396(9)
O8 C73 1.421(8)
C70 C71 1.553(9)
C71 C72 1.573(9)
C72 C73 1.528(9)
O8A C73A 1.425(9)
O8A C70A 1.471(9)
C70A C71A 1.535(9)
C71A C72A 1.576(9)
C72A C73A 1.549(9)
